data_7216295
loop_
_publ_author_name
'Szcz\,esna, Beata'
'Urbanczyk-Lipkowska, Zofia'

_publ_section_title
;
 Engineering anthracene-based binary systems dedicated for reactions in
 non-solvent conditions
;
_journal_issue 67
_journal_name_full CrystEngComm
_journal_page_first 385
_journal_page_last 387
_journal_paper_doi 10.1039/b311389m
_journal_volume 5
_journal_year 2003
_chemical_formula_sum 'C20 H21 N O3'
_chemical_formula_weight 323.38
_chemical_name_systematic
;
?
;
_space_group_IT_number 56
_symmetry_cell_setting orthorhombic
_symmetry_space_group_name_Hall '-P 2ab 2ac'
_symmetry_space_group_name_H-M 'P c c n'
_atom_sites_solution_hydrogens geom
_atom_sites_solution_primary direct
_atom_sites_solution_secondary difmap
_audit_creation_method SHELXL-97
_cell_angle_alpha 90.00
_cell_angle_beta 90.00
_cell_angle_gamma 90.00
_cell_formula_units_Z 8
_cell_length_a 21.3642(6)
_cell_length_b 18.8560(9)
_cell_length_c 8.7764(6)
_cell_measurement_reflns_used 12
_cell_measurement_temperature 293(2)
_cell_measurement_theta_max 43.78
_cell_measurement_theta_min 42.22
_cell_volume 3535.5(3)
_computing_cell_refinement 'Express, Nonius BV'
_computing_data_collection 'Express, Nonius BV'
_computing_data_reduction 'OpenMoleN, Nonius BV'
_computing_structure_refinement 'SHELXL-97 (Sheldrick, 1997)'
_computing_structure_solution 'SHELXS-97 (Sheldrick, 1997)'
_diffrn_ambient_temperature 293(2)
_diffrn_measured_fraction_theta_full 0.722
_diffrn_measured_fraction_theta_max 0.722
_diffrn_measurement_device_type MACH3
_diffrn_measurement_method omega/2theta
_diffrn_radiation_monochromator graphite
_diffrn_radiation_source 'fine-focus sealed tube'
_diffrn_radiation_type CuK\a
_diffrn_radiation_wavelength 1.54178
_diffrn_reflns_av_R_equivalents 0.0000
_diffrn_reflns_av_sigmaI/netI 0.0155
_diffrn_reflns_limit_h_max 26
_diffrn_reflns_limit_h_min -26
_diffrn_reflns_limit_k_max 0
_diffrn_reflns_limit_k_min -23
_diffrn_reflns_limit_l_max 10
_diffrn_reflns_limit_l_min 0
_diffrn_reflns_number 2599
_diffrn_reflns_theta_full 74.16
_diffrn_reflns_theta_max 74.16
_diffrn_reflns_theta_min 3.13
_diffrn_standards_decay_% 11.8
_diffrn_standards_interval_count 100
_diffrn_standards_interval_time 3600s
_diffrn_standards_number 3
_exptl_absorpt_coefficient_mu 0.655
_exptl_absorpt_correction_T_max 99.96
_exptl_absorpt_correction_T_min 93.31
_exptl_absorpt_correction_type psi-scan
_exptl_crystal_density_diffrn 1.215
_exptl_crystal_density_method 'not measured'
_exptl_crystal_F_000 1376
_exptl_crystal_size_max 0.35
_exptl_crystal_size_mid 0.21
_exptl_crystal_size_min 0.21
_refine_diff_density_max 0.216
_refine_diff_density_min -0.221
_refine_diff_density_rms 0.043
_refine_ls_extinction_coef 0.0035(4)
_refine_ls_extinction_expression Fc^*^=kFc[1+0.001xFc^2^\l^3^/sin(2\q)]^-1/4^
_refine_ls_extinction_method SHELXL
_refine_ls_goodness_of_fit_ref 1.344
_refine_ls_hydrogen_treatment mixed
_refine_ls_matrix_type full
_refine_ls_number_parameters 257
_refine_ls_number_reflns 2599
_refine_ls_number_restraints 2
_refine_ls_restrained_S_all 1.343
_refine_ls_R_factor_all 0.0782
_refine_ls_R_factor_gt 0.0782
_refine_ls_shift/su_max 0.063
_refine_ls_shift/su_mean 0.004
_refine_ls_structure_factor_coef Fsqd
_refine_ls_weighting_details 'calc w=1/[\s^2^(Fo^2^)+(0.0601P)^2^+3.6212P] where P=(Fo^2^+2Fc^2^)/3'
_refine_ls_weighting_scheme calc
_refine_ls_wR_factor_gt 0.2078
_refine_ls_wR_factor_ref 0.2078
_reflns_number_gt 2599
_reflns_number_total 2599
_reflns_threshold_expression >2sigma(I)
_cod_data_source_file b311389m.txt
_cod_data_source_block comp3b
_cod_original_cell_volume 3535.5(18)
_cod_original_sg_symbol_H-M Pccn
_cod_database_code 7216295

loop_
_symmetry_equiv_pos_as_xyz
'x, y, z'
'-x+1/2, -y+1/2, z'
'x+1/2, -y, -z+1/2'
'-x, y+1/2, -z+1/2'
'-x, -y, -z'
'x-1/2, y-1/2, -z'
'-x-1/2, y, z-1/2'
'x, -y-1/2, z-1/2'

loop_
_atom_site_label
_atom_site_type_symbol
_atom_site_fract_x
_atom_site_fract_y
_atom_site_fract_z
_atom_site_U_iso_or_equiv
_atom_site_adp_type
_atom_site_occupancy
_atom_site_symmetry_multiplicity
_atom_site_calc_flag
_atom_site_refinement_flags
_atom_site_disorder_assembly
_atom_site_disorder_group
C1 C 0.55745(17) 0.20547(19) 0.6771(4) 0.0512(9) Uani 1 1 d . . .
H1 H 0.5876 0.2360 0.7160 0.061 Uiso 1 1 calc R . .
C2 C 0.5170(2) 0.2296(2) 0.5696(5) 0.0626(11) Uani 1 1 d . . .
H2 H 0.5206 0.2758 0.5341 0.075 Uiso 1 1 calc R . .
C3 C 0.4697(2) 0.1854(2) 0.5113(6) 0.0733(13) Uani 1 1 d . . .
H3 H 0.4421 0.2028 0.4385 0.088 Uiso 1 1 calc R . .
C4 C 0.4643(2) 0.1180(3) 0.5607(6) 0.0725(13) Uani 1 1 d . . .
H4 H 0.4325 0.0895 0.5219 0.087 Uiso 1 1 calc R . .
C5 C 0.63505(19) 0.0059(2) 0.9961(5) 0.0590(10) Uani 1 1 d . . .
H5 H 0.6670 0.0337 1.0362 0.071 Uiso 1 1 calc R . .
C6 C 0.6293(2) -0.0630(2) 1.0419(6) 0.0723(13) Uani 1 1 d . . .
H6 H 0.6570 -0.0817 1.1131 0.087 Uiso 1 1 calc R . .
C7 C 0.5815(2) -0.1059(2) 0.9815(6) 0.0769(14) Uani 1 1 d . . .
H7 H 0.5781 -0.1528 1.0132 0.092 Uiso 1 1 calc R . .
C8 C 0.5406(2) -0.0802(2) 0.8786(6) 0.0683(12) Uani 1 1 d . . .
H8 H 0.5094 -0.1097 0.8403 0.082 Uiso 1 1 calc R . .
C9 C 0.59755(15) 0.10642(17) 0.8377(4) 0.0424(8) Uani 1 1 d . . .
C10 C 0.50276(19) 0.0193(2) 0.7212(5) 0.0604(11) Uani 1 1 d . . .
H10 H 0.4716 -0.0098 0.6820 0.072 Uiso 1 1 calc R . .
C11 C 0.55462(16) 0.13392(18) 0.7319(4) 0.0444(8) Uani 1 1 d . . .
C12 C 0.50630(17) 0.08939(19) 0.6714(5) 0.0523(9) Uani 1 1 d . . .
C13 C 0.59311(16) 0.03583(18) 0.8885(4) 0.0463(9) Uani 1 1 d . . .
C14 C 0.54424(19) -0.00837(19) 0.8275(4) 0.0529(9) Uani 1 1 d . . .
C15 C 0.65089(18) 0.15263(18) 0.8935(5) 0.0513(9) Uani 1 1 d . . .
C1A C 0.8425(2) 0.1228(3) 0.9028(6) 0.0784(14) Uani 1 1 d D . .
H1'1 H 0.8865 0.1300 0.9248 0.094 Uiso 1 1 calc R A 3
H1'2 H 0.8364 0.1285 0.7940 0.094 Uiso 1 1 calc R A 3
C2A' C 0.8239(7) 0.0505(5) 0.949(2) 0.109(4) Uani 0.70 1 d PD B 3
H2A' H 0.7961 0.0411 0.8701 0.131 Uiso 0.70 1 calc PR B 3
C3A' C 0.8200(7) 0.0052(8) 1.0038(17) 0.133(4) Uani 0.70 1 d PD B 3
H3A1 H 0.8430 -0.0025 1.0923 0.159 Uiso 0.70 1 calc PR B 3
H3A2 H 0.7934 -0.0298 0.9672 0.159 Uiso 0.70 1 calc PR B 3
C2A C 0.8071(10) 0.0545(10) 0.894(2) 0.067(7) Uani 0.30 1 d PD B 4
H2A H 0.7667 0.0727 0.8974 0.080 Uiso 0.30 1 calc PR B 4
C3A C 0.7966(11) 0.0038(12) 0.887(4) 0.110(9) Uani 0.30 1 d PD B 4
H3A3 H 0.8284 -0.0298 0.8819 0.132 Uiso 0.30 1 calc PR B 4
H3A4 H 0.7550 -0.0104 0.8861 0.132 Uiso 0.30 1 calc PR B 4
N1 N 0.80475(19) 0.1762(2) 0.9857(6) 0.0681(11) Uani 1 1 d . B .
O1 O 0.64984(16) 0.17632(16) 1.0249(4) 0.0801(10) Uani 1 1 d . . .
O2 O 0.69481(14) 0.16420(18) 0.8022(4) 0.0787(10) Uani 1 1 d . . .
C1D C 0.2808(7) 0.1882(6) 0.2390(15) 0.162(4) Uani 1 1 d . . .
H1D1 H 0.2755 0.1734 0.1340 0.194 Uiso 1 1 calc R C 1
H1D2 H 0.3061 0.1530 0.2907 0.194 Uiso 1 1 calc R C 1
O2D O 0.2287(11) 0.1925(9) 0.302(2) 0.161(6) Uani 0.50 1 d P . 1
O2D' O 0.2174(8) 0.1877(8) 0.1779(16) 0.137(4) Uani 0.50 1 d P . 2
C3D C 0.3123(5) 0.2562(9) 0.2434(17) 0.172(4) Uani 1 1 d . . .
H3D1 H 0.3492 0.2531 0.3075 0.207 Uiso 1 1 calc R . .
H3D2 H 0.3255 0.2696 0.1416 0.207 Uiso 1 1 calc R . .
H1A H 0.803(2) 0.169(3) 1.098(7) 0.091(17) Uiso 1 1 d . . .
H1B H 0.762(3) 0.177(3) 0.952(6) 0.097(17) Uiso 1 1 d . . .
H1C H 0.823(3) 0.220(3) 0.986(6) 0.098(17) Uiso 1 1 d . . .

loop_
_atom_site_aniso_label
_atom_site_aniso_U_11
_atom_site_aniso_U_22
_atom_site_aniso_U_33
_atom_site_aniso_U_23
_atom_site_aniso_U_13
_atom_site_aniso_U_12
C1 0.050(2) 0.0441(18) 0.060(2) -0.0057(17) 0.0012(18) 0.0045(16)
C2 0.067(3) 0.053(2) 0.067(3) -0.0016(19) -0.004(2) 0.0161(19)
C3 0.069(3) 0.075(3) 0.077(3) -0.001(2) -0.024(2) 0.016(2)
C4 0.057(2) 0.079(3) 0.082(3) -0.014(3) -0.022(2) -0.002(2)
C5 0.062(2) 0.047(2) 0.068(3) 0.0034(19) -0.007(2) -0.0019(17)
C6 0.078(3) 0.055(2) 0.083(3) 0.015(2) -0.008(3) 0.005(2)
C7 0.089(3) 0.043(2) 0.099(4) 0.008(2) 0.003(3) -0.009(2)
C8 0.074(3) 0.045(2) 0.085(3) -0.005(2) 0.003(3) -0.016(2)
C9 0.0425(17) 0.0385(16) 0.0463(18) -0.0063(15) -0.0003(15) 0.0004(14)
C10 0.052(2) 0.059(2) 0.071(3) -0.012(2) -0.007(2) -0.0147(19)
C11 0.0428(18) 0.0434(18) 0.0471(19) -0.0085(15) 0.0044(15) -0.0006(14)
C12 0.0434(19) 0.054(2) 0.059(2) -0.0092(18) -0.0019(17) -0.0003(16)
C13 0.0473(19) 0.0413(17) 0.050(2) -0.0054(16) 0.0065(16) -0.0021(15)
C14 0.057(2) 0.0429(18) 0.059(2) -0.0083(17) 0.0077(18) -0.0098(17)
C15 0.054(2) 0.0365(17) 0.064(2) -0.0026(17) -0.0173(19) 0.0024(16)
C1A 0.071(3) 0.102(4) 0.062(3) -0.003(3) -0.006(2) -0.017(3)
C2A' 0.136(12) 0.074(7) 0.118(12) -0.003(6) -0.002(9) 0.016(7)
C3A' 0.139(11) 0.120(10) 0.139(11) 0.016(9) -0.016(9) 0.022(8)
C2A 0.057(9) 0.110(18) 0.033(8) -0.009(8) -0.031(7) 0.007(10)
C3A 0.075(13) 0.095(16) 0.16(3) -0.050(17) 0.043(16) -0.028(12)
N1 0.055(2) 0.052(2) 0.097(3) 0.022(2) -0.023(2) -0.0140(17)
O1 0.091(2) 0.0713(19) 0.078(2) -0.0256(17) -0.0152(18) -0.0127(17)
O2 0.0558(17) 0.097(2) 0.083(2) 0.0021(18) -0.0062(17) -0.0288(16)
C1D 0.192(11) 0.137(9) 0.157(9) -0.006(7) 0.031(10) 0.031(9)
O2D 0.190(16) 0.139(11) 0.155(13) 0.012(10) 0.054(12) -0.060(12)
O2D' 0.154(12) 0.143(10) 0.113(9) -0.030(8) -0.005(8) -0.024(8)
C3D 0.122(7) 0.187(11) 0.208(12) 0.045(11) -0.009(8) -0.021(9)

loop_
_atom_type_symbol
_atom_type_description
_atom_type_scat_dispersion_real
_atom_type_scat_dispersion_imag
_atom_type_scat_source
C C 0.0181 0.0091 'International Tables Vol C Tables 4.2.6.8 and 6.1.1.4'
H H 0.0000 0.0000 'International Tables Vol C Tables 4.2.6.8 and 6.1.1.4'
N N 0.0311 0.0180 'International Tables Vol C Tables 4.2.6.8 and 6.1.1.4'
O O 0.0492 0.0322 'International Tables Vol C Tables 4.2.6.8 and 6.1.1.4'

loop_
_geom_angle_atom_site_label_1
_geom_angle_atom_site_label_2
_geom_angle_atom_site_label_3
_geom_angle
_geom_angle_site_symmetry_1
_geom_angle_site_symmetry_3
C2 C1 C11 121.4(4) . .
C1 C2 C3 120.8(4) . .
C4 C3 C2 120.3(4) . .
C3 C4 C12 121.4(4) . .
C6 C5 C13 121.2(4) . .
C5 C6 C7 120.1(4) . .
C8 C7 C6 121.2(4) . .
C7 C8 C14 121.0(4) . .
C11 C9 C13 121.0(3) . .
C11 C9 C15 119.5(3) . .
C13 C9 C15 119.5(3) . .
C14 C10 C12 122.2(3) . .
C9 C11 C12 120.0(3) . .
C9 C11 C1 122.8(3) . .
C12 C11 C1 117.2(3) . .
C10 C12 C4 122.5(4) . .
C10 C12 C11 118.6(3) . .
C4 C12 C11 118.9(4) . .
C9 C13 C5 123.0(3) . .
C9 C13 C14 118.6(3) . .
C5 C13 C14 118.4(3) . .
C10 C14 C8 122.2(4) . .
C10 C14 C13 119.7(3) . .
C8 C14 C13 118.2(4) . .
O1 C15 O2 123.2(4) . .
O1 C15 C9 119.7(4) . .
O2 C15 C9 117.2(4) . .
N1 C1A C2A' 110.2(6) . .
N1 C1A C2A 109.6(11) . .
C2A' C1A C2A 23.5(7) . .
C3A' C2A' C1A 163(2) . .
C3A C2A C1A 163(3) . .
O2D C1D O2D' 48.1(9) . .
O2D C1D C3D 110.3(10) . .
O2D' C1D C3D 116.7(10) . .
C1D O2D C3D 116.3(14) . 2
C3D O2D' C1D 105.8(10) 2 .
O2D' C3D O2D 47.7(8) 2 2
O2D' C3D C1D 117.4(10) 2 .
O2D C3D C1D 109.2(10) 2 .

loop_
_geom_bond_atom_site_label_1
_geom_bond_atom_site_label_2
_geom_bond_distance
_geom_bond_site_symmetry_2
C1 C2 1.358(5) .
C1 C11 1.434(5) .
C2 C3 1.405(6) .
C3 C4 1.348(6) .
C4 C12 1.428(6) .
C5 C6 1.366(6) .
C5 C13 1.420(5) .
C6 C7 1.406(6) .
C7 C8 1.347(6) .
C8 C14 1.429(5) .
C9 C11 1.404(5) .
C9 C13 1.407(5) .
C9 C15 1.516(5) .
C10 C14 1.388(6) .
C10 C12 1.394(5) .
C11 C12 1.433(5) .
C13 C14 1.439(5) .
C15 O1 1.236(5) .
C15 O2 1.253(5) .
C1A N1 1.480(7) .
C1A C2A' 1.477(11) .
C1A C2A 1.496(16) .
C2A' C3A' 0.984(12) .
C2A C3A 0.983(18) .
C1D O2D 1.244(18) .
C1D O2D' 1.457(18) .
C1D C3D 1.449(13) .
O2D C3D 1.40(2) 2
O2D' C3D 1.361(18) 2
C3D O2D' 1.361(18) 2
C3D O2D 1.40(2) 2

loop_
_geom_hbond_atom_site_label_D
_geom_hbond_atom_site_label_H
_geom_hbond_atom_site_label_A
_geom_hbond_distance_DH
_geom_hbond_distance_HA
_geom_hbond_distance_DA
_geom_hbond_angle_DHA
_geom_hbond_site_symmetry_A
N1 H1B O2 0.96(6) 1.96(6) 2.857(5) 154(5) .
N1 H1A O2 1.00(6) 1.79(6) 2.787(6) 174(5) 7_756
N1 H1C O1 0.91(6) 2.08(6) 2.966(5) 167(5) 2_655

loop_
_geom_torsion_atom_site_label_1
_geom_torsion_atom_site_label_2
_geom_torsion_atom_site_label_3
_geom_torsion_atom_site_label_4
_geom_torsion
_geom_torsion_site_symmetry_4
C11 C1 C2 C3 1.8(6) .
C1 C2 C3 C4 -0.6(7) .
C2 C3 C4 C12 -0.6(7) .
C13 C5 C6 C7 0.5(7) .
C5 C6 C7 C8 -0.2(8) .
C6 C7 C8 C14 -0.1(8) .
C13 C9 C11 C12 -1.4(5) .
C15 C9 C11 C12 176.2(3) .
C13 C9 C11 C1 -179.9(3) .
C15 C9 C11 C1 -2.3(5) .
C2 C1 C11 C9 177.0(4) .
C2 C1 C11 C12 -1.6(5) .
C14 C10 C12 C4 179.2(4) .
C14 C10 C12 C11 0.3(6) .
C3 C4 C12 C10 -178.2(4) .
C3 C4 C12 C11 0.7(6) .
C9 C11 C12 C10 0.7(5) .
C1 C11 C12 C10 179.3(3) .
C9 C11 C12 C4 -178.2(4) .
C1 C11 C12 C4 0.4(5) .
C11 C9 C13 C5 -179.5(3) .
C15 C9 C13 C5 2.9(5) .
C11 C9 C13 C14 1.2(5) .
C15 C9 C13 C14 -176.5(3) .
C6 C5 C13 C9 -179.7(4) .
C6 C5 C13 C14 -0.3(6) .
C12 C10 C14 C8 180.0(4) .
C12 C10 C14 C13 -0.5(6) .
C7 C8 C14 C10 179.8(4) .
C7 C8 C14 C13 0.3(6) .
C9 C13 C14 C10 -0.2(5) .
C5 C13 C14 C10 -179.6(4) .
C9 C13 C14 C8 179.4(3) .
C5 C13 C14 C8 -0.1(5) .
C11 C9 C15 O1 107.5(4) .
C13 C9 C15 O1 -74.8(4) .
C11 C9 C15 O2 -73.3(4) .
C13 C9 C15 O2 104.4(4) .
N1 C1A C2A' C3A' -84(6) .
C2A C1A C2A' C3A' -177(9) .
N1 C1A C2A C3A -152(9) .
C2A' C1A C2A C3A -56(9) .
O2D' C1D O2D C3D -51.5(15) 2
C3D C1D O2D C3D 57(2) 2
O2D C1D O2D' C3D 48.7(13) 2
C3D C1D O2D' C3D -45.3(16) 2
O2D C1D C3D O2D' -58(2) 2
O2D' C1D C3D O2D' -6(2) 2
O2D C1D C3D O2D -6.7(19) 2
O2D' C1D C3D O2D 45.6(19) 2
